data_2300484
loop_
_publ_author_name
'Lindsay-Scott, Alex'
'Dobson, David'
'Nestola, Fabrizio'
'Alvaro, Matteo'
'Casati, Nicola'
'Liebske, Christian'
'Knight, Kevin S.'
'Smith, Ronald I.'
'Wood, Ian G.'

_publ_section_title
;
 Time-of-flight neutron powder diffraction with milligram samples: the
 crystal structures of NaCoF~3~ and NaNiF~3~ post-perovskites
;
_journal_coeditor_code ks5440
_journal_issue 6
_journal_name_full 'Journal of Applied Crystallography'
_journal_page_first 1939
_journal_page_last 1947
_journal_paper_doi 10.1107/S1600576714021803
_journal_volume 47
_journal_year 2014
_chemical_formula_sum 'F3 Na Ni'
_chemical_formula_weight 138.70
_chemical_name_systematic
;
 ?
;
_space_group_IT_number 63
_symmetry_cell_setting orthorhombic
_symmetry_space_group_name_Hall '-C 2c 2'
_symmetry_space_group_name_H-M 'C m c m'
_atom_sites_solution_primary direct
_atom_sites_solution_secondary difmap
_audit_creation_method SHELXL-97
_cell_angle_alpha 90.00
_cell_angle_beta 90.00
_cell_angle_gamma 90.00
_cell_formula_units_Z 4
_cell_length_a 3.0294(4)
_cell_length_b 10.0534(12)
_cell_length_c 7.3938(7)
_cell_measurement_temperature 293(2)
_cell_volume 225.18(5)
_computing_structure_refinement 'SHELXL-97 (Sheldrick, 1997)'
_diffrn_ambient_temperature 293(2)
_diffrn_measured_fraction_theta_full 0.788
_diffrn_measured_fraction_theta_max 0.788
_diffrn_radiation_monochromator 'double-bounce silicon (1 1 1) plus mirrors'
_diffrn_radiation_source 'ID15 Diamond synchrotron'
_diffrn_radiation_type X-ray
_diffrn_radiation_wavelength 0.20675
_diffrn_reflns_av_R_equivalents 0.1107
_diffrn_reflns_av_sigmaI/netI 0.0780
_diffrn_reflns_limit_h_max 6
_diffrn_reflns_limit_h_min -5
_diffrn_reflns_limit_k_max 21
_diffrn_reflns_limit_k_min -21
_diffrn_reflns_limit_l_max 14
_diffrn_reflns_limit_l_min -16
_diffrn_reflns_number 3527
_diffrn_reflns_theta_full 13.95
_diffrn_reflns_theta_max 13.95
_diffrn_reflns_theta_min 1.60
_exptl_absorpt_coefficient_mu 4.481
_exptl_crystal_density_diffrn 4.091
_exptl_crystal_density_method 'not measured'
_exptl_crystal_F_000 264
_refine_diff_density_max 2.338
_refine_diff_density_min -2.934
_refine_diff_density_rms 0.487
_refine_ls_extinction_coef 0.00(7)
_refine_ls_extinction_expression Fc^*^=kFc[1+0.001xFc^2^\l^3^/sin(2\q)]^-1/4^
_refine_ls_extinction_method SHELXL
_refine_ls_goodness_of_fit_ref 1.057
_refine_ls_matrix_type full
_refine_ls_number_parameters 20
_refine_ls_number_reflns 680
_refine_ls_number_restraints 0
_refine_ls_restrained_S_all 1.057
_refine_ls_R_factor_all 0.1046
_refine_ls_R_factor_gt 0.0665
_refine_ls_shift/su_max 1.014
_refine_ls_shift/su_mean 0.051
_refine_ls_structure_factor_coef Fsqd
_refine_ls_weighting_details 'calc w=1/[\s^2^(Fo^2^)+(0.0915P)^2^+0.0000P] where P=(Fo^2^+2Fc^2^)/3'
_refine_ls_weighting_scheme calc
_refine_ls_wR_factor_gt 0.1552
_refine_ls_wR_factor_ref 0.1900
_reflns_number_gt 438
_reflns_number_total 680
_reflns_threshold_expression >2sigma(I)
_cod_data_source_file ks5440sup6.cif
_cod_data_source_block nanif3_anisotropic_synchrotron_Diamond
_cod_depositor_comments
;Adding full bibliography for 2300484.cif.

 Adding Fobs data.

 Adding a comment to the HKL file concerning the change of
 _cod_data_source_block value.
;
_cod_database_code 2300484
_cod_database_fobs_code 2300484

loop_
_symmetry_equiv_pos_as_xyz
'x, y, z'
'-x, -y, z+1/2'
'x, -y, -z'
'-x, y, -z+1/2'
'x+1/2, y+1/2, z'
'-x+1/2, -y+1/2, z+1/2'
'x+1/2, -y+1/2, -z'
'-x+1/2, y+1/2, -z+1/2'
'-x, -y, -z'
'x, y, -z-1/2'
'-x, y, z'
'x, -y, z-1/2'
'-x+1/2, -y+1/2, -z'
'x+1/2, y+1/2, -z-1/2'
'-x+1/2, y+1/2, z'
'x+1/2, -y+1/2, z-1/2'

loop_
_atom_site_label
_atom_site_type_symbol
_atom_site_fract_x
_atom_site_fract_y
_atom_site_fract_z
_atom_site_U_iso_or_equiv
_atom_site_adp_type
_atom_site_occupancy
_atom_site_symmetry_multiplicity
_atom_site_calc_flag
_atom_site_refinement_flags
Ni Ni 0.0000 0.0000 0.0000 0.0115(2) Uani 1 4 d S
Na Na 0.0000 0.2540(3) 0.2500 0.0199(5) Uani 1 4 d S
F1 F 0.0000 0.9276(5) 0.2500 0.0172(7) Uani 1 4 d S
F2 F 0.0000 0.6273(3) 0.0576(4) 0.0146(4) Uani 1 2 d S

loop_
_atom_site_aniso_label
_atom_site_aniso_U_11
_atom_site_aniso_U_22
_atom_site_aniso_U_33
_atom_site_aniso_U_23
_atom_site_aniso_U_13
_atom_site_aniso_U_12
Ni 0.0069(2) 0.0137(3) 0.0138(3) 0.0003(2) 0.000 0.000
Na 0.0110(9) 0.0196(13) 0.0290(13) 0.000 0.000 0.000
F1 0.0119(11) 0.025(2) 0.0142(12) 0.000 0.000 0.000
F2 0.0098(7) 0.0150(10) 0.0191(10) 0.0008(8) 0.000 0.000

loop_
_atom_type_symbol
_atom_type_description
_atom_type_scat_dispersion_real
_atom_type_scat_dispersion_imag
_atom_type_scat_source
F F 0.0096 0.0061 'International Tables Vol C Tables 4.2.6.8 and 6.1.1.4'
Na Na 0.0218 0.0150 'International Tables Vol C Tables 4.2.6.8 and 6.1.1.4'
Ni Ni 0.3147 0.7232 'International Tables Vol C Tables 4.2.6.8 and 6.1.1.4'

loop_
_geom_angle_atom_site_label_1
_geom_angle_atom_site_label_2
_geom_angle_atom_site_label_3
_geom_angle
_geom_angle_site_symmetry_1
_geom_angle_site_symmetry_3
F1 Ni F1 180.0(3) 9_565 1_545
F1 Ni F2 92.05(12) 9_565 13_455
F1 Ni F2 87.95(12) 1_545 13_455
F1 Ni F2 87.95(12) 9_565 5_545
F1 Ni F2 92.05(12) 1_545 5_545
F2 Ni F2 180.0(2) 13_455 5_545
F1 Ni F2 92.05(12) 9_565 13
F1 Ni F2 87.95(12) 1_545 13
F2 Ni F2 96.64(13) 13_455 13
F2 Ni F2 83.36(13) 5_545 13
F1 Ni F2 87.95(12) 9_565 5_445
F1 Ni F2 92.05(12) 1_545 5_445
F2 Ni F2 83.36(13) 13_455 5_445
F2 Ni F2 96.64(13) 5_545 5_445
F2 Ni F2 180.0(2) 13 5_445
F1 Ni Na 75.60(14) 9_565 9
F1 Ni Na 104.40(14) 1_545 9
F2 Ni Na 50.63(7) 13_455 9
F2 Ni Na 129.37(7) 5_545 9
F2 Ni Na 50.63(7) 13 9
F2 Ni Na 129.37(7) 5_445 9
F1 Ni Na 104.40(14) 9_565 .
F1 Ni Na 75.60(14) 1_545 .
F2 Ni Na 129.37(7) 13_455 .
F2 Ni Na 50.63(7) 5_545 .
F2 Ni Na 129.37(7) 13 .
F2 Ni Na 50.63(7) 5_445 .
Na Ni Na 180.00(7) 9 .
F1 Ni Na 139.79(10) 9_565 5_445
F1 Ni Na 40.21(10) 1_545 5_445
F2 Ni Na 47.95(8) 13_455 5_445
F2 Ni Na 132.05(8) 5_545 5_445
F2 Ni Na 89.32(8) 13 5_445
F2 Ni Na 90.68(8) 5_445 5_445
Na Ni Na 74.493(9) 9 5_445
Na Ni Na 105.507(9) . 5_445
F1 Ni Na 40.21(10) 9_565 13
F1 Ni Na 139.79(10) 1_545 13
F2 Ni Na 132.05(8) 13_455 13
F2 Ni Na 47.95(8) 5_545 13
F2 Ni Na 90.68(8) 13 13
F2 Ni Na 89.32(8) 5_445 13
Na Ni Na 105.507(9) 9 13
Na Ni Na 74.493(9) . 13
Na Ni Na 180.00(8) 5_445 13
F1 Ni Na 40.21(10) 9_565 13_455
F1 Ni Na 139.79(10) 1_545 13_455
F2 Ni Na 90.68(8) 13_455 13_455
F2 Ni Na 89.32(8) 5_545 13_455
F2 Ni Na 132.05(8) 13 13_455
F2 Ni Na 47.95(8) 5_445 13_455
Na Ni Na 105.507(9) 9 13_455
Na Ni Na 74.493(9) . 13_455
Na Ni Na 127.74(4) 5_445 13_455
Na Ni Na 52.26(4) 13 13_455
F1 Ni Na 139.79(10) 9_565 5_545
F1 Ni Na 40.21(10) 1_545 5_545
F2 Ni Na 89.32(8) 13_455 5_545
F2 Ni Na 90.68(8) 5_545 5_545
F2 Ni Na 47.95(8) 13 5_545
F2 Ni Na 132.05(8) 5_445 5_545
Na Ni Na 74.493(8) 9 5_545
Na Ni Na 105.507(9) . 5_545
Na Ni Na 52.26(4) 5_445 5_545
Na Ni Na 127.74(4) 13 5_545
Na Ni Na 180.00(8) 13_455 5_545
F1 Na F1 81.92(19) 5_545 5_445
F1 Na F2 143.33(8) 5_545 5_445
F1 Na F2 89.27(9) 5_445 5_445
F1 Na F2 89.27(9) 5_545 14_546
F1 Na F2 143.33(8) 5_445 14_546
F2 Na F2 116.98(18) 5_445 14_546
F1 Na F2 143.33(8) 5_545 14_446
F1 Na F2 89.27(9) 5_445 14_446
F2 Na F2 71.41(13) 5_445 14_446
F2 Na F2 76.85(11) 14_546 14_446
F1 Na F2 89.27(9) 5_545 5_545
F1 Na F2 143.33(8) 5_445 5_545
F2 Na F2 76.85(11) 5_445 5_545
F2 Na F2 71.41(13) 14_546 5_545
F2 Na F2 116.98(18) 14_446 5_545
F1 Na F2 69.46(8) 5_545 2_565
F1 Na F2 69.46(8) 5_445 2_565
F2 Na F2 139.43(6) 5_445 2_565
F2 Na F2 74.10(9) 14_546 2_565
F2 Na F2 74.10(9) 14_446 2_565
F2 Na F2 139.43(6) 5_545 2_565
F1 Na F2 69.46(8) 5_545 9_565
F1 Na F2 69.46(8) 5_445 9_565
F2 Na F2 74.10(9) 5_445 9_565
F2 Na F2 139.43(6) 14_546 9_565
F2 Na F2 139.43(6) 14_446 9_565
F2 Na F2 74.10(9) 5_545 9_565
F2 Na F2 124.62(18) 2_565 9_565
F1 Na Na 130.96(10) 5_545 1_455
F1 Na Na 49.04(10) 5_445 1_455
F2 Na Na 51.58(5) 5_445 1_455
F2 Na Na 128.42(5) 14_546 1_455
F2 Na Na 51.58(5) 14_446 1_455
F2 Na Na 128.42(5) 5_545 1_455
F2 Na Na 90.0 2_565 1_455
F2 Na Na 90.0 9_565 1_455
F1 Na Na 49.04(10) 5_545 1_655
F1 Na Na 130.96(10) 5_445 1_655
F2 Na Na 128.42(5) 5_445 1_655
F2 Na Na 51.58(5) 14_546 1_655
F2 Na Na 128.42(5) 14_446 1_655
F2 Na Na 51.58(5) 5_545 1_655
F2 Na Na 90.0 2_565 1_655
F2 Na Na 90.0 9_565 1_655
Na Na Na 180.0(2) 1_455 1_655
F1 Na Ni 127.71(6) 5_545 .
F1 Na Ni 127.71(6) 5_445 .
F2 Na Ni 40.04(6) 5_445 .
F2 Na Ni 85.34(11) 14_546 .
F2 Na Ni 85.34(11) 14_446 .
F2 Na Ni 40.04(6) 5_545 .
F2 Na Ni 153.59(12) 2_565 .
F2 Na Ni 81.79(7) 9_565 .
Na Na Ni 90.0 1_455 .
Na Na Ni 90.0 1_655 .
F1 Na Ni 127.71(6) 5_545 2
F1 Na Ni 127.71(6) 5_445 2
F2 Na Ni 85.34(11) 5_445 2
F2 Na Ni 40.04(6) 14_546 2
F2 Na Ni 40.04(6) 14_446 2
F2 Na Ni 85.34(11) 5_545 2
F2 Na Ni 81.79(7) 2_565 2
F2 Na Ni 153.59(12) 9_565 2
Na Na Ni 90.0 1_455 2
Na Na Ni 90.0 1_655 2
Ni Na Ni 71.80(7) . 2
Ni F1 Ni 137.0(3) 2_565 1_565
Ni F1 Na 106.07(8) 2_565 5_455
Ni F1 Na 106.07(8) 1_565 5_455
Ni F1 Na 106.07(8) 2_565 5
Ni F1 Na 106.07(8) 1_565 5
Na F1 Na 81.92(19) 5_455 5
Ni F2 Ni 96.64(13) 5_455 5
Ni F2 Na 156.42(14) 5_455 5
Ni F2 Na 89.33(6) 5 5
Ni F2 Na 89.33(6) 5_455 5_455
Ni F2 Na 156.42(14) 5 5_455
Na F2 Na 76.85(11) 5 5_455
Ni F2 Na 96.15(10) 5_455 9_565
Ni F2 Na 96.15(10) 5 9_565
Na F2 Na 105.90(9) 5 9_565
Na F2 Na 105.90(9) 5_455 9_565

loop_
_geom_bond_atom_site_label_1
_geom_bond_atom_site_label_2
_geom_bond_distance
_geom_bond_site_symmetry_2
Ni F1 1.9868(18) 9_565
Ni F1 1.9868(18) 1_545
Ni F2 2.028(2) 13_455
Ni F2 2.028(2) 5_545
Ni F2 2.028(2) 13
Ni F2 2.028(2) 5_445
Ni Na 3.152(3) 9
Ni Na 3.152(3) .
Ni Na 3.439(2) 5_445
Ni Na 3.439(2) 13
Ni Na 3.439(2) 13_455
Ni Na 3.439(2) 5_545
Na F1 2.311(4) 5_545
Na F1 2.311(4) 5_445
Na F2 2.437(3) 5_445
Na F2 2.437(3) 14_546
Na F2 2.437(3) 14_446
Na F2 2.437(3) 5_545
Na F2 2.569(3) 2_565
Na F2 2.569(3) 9_565
Na Na 3.0294(4) 1_455
Na Na 3.0294(4) 1_655
Na Ni 3.152(3) 2
F1 Ni 1.9868(18) 2_565
F1 Ni 1.9868(18) 1_565
F1 Na 2.311(4) 5_455
F1 Na 2.311(4) 5
F2 Ni 2.028(2) 5_455
F2 Ni 2.028(2) 5
F2 Na 2.437(3) 5
F2 Na 2.437(3) 5_455
F2 Na 2.569(3) 9_565
